data_4507147
loop_
_publ_author_name
'Pernik, Indrek'
'Hooper, Joel F.'
'Chaplin, Adrian B.'
'Weller, Andrew S.'
'Willis, Michael C.'

_publ_section_title
;
 Exploring Small Bite-Angle Ligands for the Rhodium-Catalyzed
 Intermolecular Hydroacylation of \b-S-Substituted Aldehydes with 1-Octene
 and 1-Octyne
;
_journal_issue 12
_journal_name_full 'ACS Catalysis'
_journal_page_first 2779
_journal_paper_doi 10.1021/cs300541m
_journal_volume 2
_journal_year 2012
_chemical_formula_moiety 'C32 H12 B F24, C31 H52 F N P2 Rh'
_chemical_formula_sum 'C63 H64 B F25 N P2 Rh'
_chemical_formula_weight 1485.81
_chemical_melting_point ?
_space_group_IT_number 14
_symmetry_cell_setting monoclinic
_symmetry_space_group_name_Hall '-P 2ybc'
_symmetry_space_group_name_H-M 'P 1 21/c 1'
_atom_sites_solution_hydrogens geom
_atom_sites_solution_primary direct
_atom_sites_solution_secondary difmap
_audit_creation_method SHELXL-97
_cell_angle_alpha 90.00
_cell_angle_beta 92.0377(3)
_cell_angle_gamma 90.00
_cell_formula_units_Z 4
_cell_length_a 13.81620(10)
_cell_length_b 18.09510(10)
_cell_length_c 26.4511(3)
_cell_measurement_reflns_used 14720
_cell_measurement_temperature 150(2)
_cell_measurement_theta_max 27.485
_cell_measurement_theta_min 5.097
_cell_volume 6608.74(10)
_computing_cell_refinement 'Denzo/Scalepack (Otwinowski & Minor 1997)'
_computing_data_collection 'Collect (Nonius BV, 1997-2000)'
_computing_data_reduction 'Denzo/Scalepack (Otwinowski & Minor 1997)'
_computing_molecular_graphics 'ORTEP3 (Farrugia, 1997)'
_computing_publication_material 'Bruker SHELXTL'
_computing_structure_refinement 'SHELXL-97 (Sheldrick, 2008)'
_computing_structure_solution 'SIR2004 (Burla et al., 2005)'
_diffrn_ambient_temperature 150(2)
_diffrn_detector_area_resol_mean 9
_diffrn_measured_fraction_theta_full 0.991
_diffrn_measured_fraction_theta_max 0.991
_diffrn_measurement_device '95mm CCD camera on \k-goniostat'
_diffrn_measurement_device_type KappaCCD
_diffrn_measurement_method CCD
_diffrn_radiation_monochromator 'horizonally mounted graphite crystal'
_diffrn_radiation_source 'fine-focus sealed tube'
_diffrn_radiation_type MoK\a
_diffrn_radiation_wavelength 0.71073
_diffrn_reflns_av_R_equivalents 0.0330
_diffrn_reflns_av_sigmaI/netI 0.0457
_diffrn_reflns_limit_h_max 17
_diffrn_reflns_limit_h_min -17
_diffrn_reflns_limit_k_max 22
_diffrn_reflns_limit_k_min -22
_diffrn_reflns_limit_l_max 33
_diffrn_reflns_limit_l_min -33
_diffrn_reflns_number 25748
_diffrn_reflns_theta_full 26.37
_diffrn_reflns_theta_max 26.37
_diffrn_reflns_theta_min 5.13
_exptl_absorpt_coefficient_mu 0.417
_exptl_absorpt_correction_T_max 1.0
_exptl_absorpt_correction_T_min 0.915
_exptl_absorpt_correction_type multi-scan
_exptl_absorpt_process_details 'Denzo/Scalepack (Otwinowski & Minor 1997)'
_exptl_crystal_colour yellow
_exptl_crystal_density_diffrn 1.493
_exptl_crystal_density_meas ?
_exptl_crystal_density_method 'not measured'
_exptl_crystal_description block
_exptl_crystal_F_000 3016
_exptl_crystal_size_max 0.24
_exptl_crystal_size_mid 0.18
_exptl_crystal_size_min 0.16
_refine_diff_density_max 2.226
_refine_diff_density_min -0.768
_refine_diff_density_rms 0.083
_refine_ls_extinction_method none
_refine_ls_goodness_of_fit_ref 1.078
_refine_ls_hydrogen_treatment constr
_refine_ls_matrix_type full
_refine_ls_number_parameters 962
_refine_ls_number_reflns 13392
_refine_ls_number_restraints 714
_refine_ls_restrained_S_all 1.195
_refine_ls_R_factor_all 0.0780
_refine_ls_R_factor_gt 0.0584
_refine_ls_shift/su_max 0.001
_refine_ls_shift/su_mean 0.000
_refine_ls_structure_factor_coef Fsqd
_refine_ls_weighting_details 'calc w=1/[\s^2^(Fo^2^)+(0.0637P)^2^+14.2957P] where P=(Fo^2^+2Fc^2^)/3'
_refine_ls_weighting_scheme calc
_refine_ls_wR_factor_gt 0.1438
_refine_ls_wR_factor_ref 0.1536
_reflns_number_gt 10564
_reflns_number_total 13392
_reflns_threshold_expression >2sigma(I)
_cod_data_source_file cs300541m_si_006.cif
_cod_data_source_block 008ip12
_cod_depositor_comments
;
The following automatic conversions were performed:

'_chemical_melting_point' value 'not measured' was changed to '?' -
the value is undefined or not given.

'_symmetry_cell_setting' value
'Monoclinic' changed to 'monoclinic' according to
/home/saulius/struct/CIF-dictionaries/cif_core.dic dictionary named
'cif_core.dic' version 2.4.2 from 2011-04-26.

Automatic conversion script
Id: cif_fix_values 1891 2012-01-12 08:04:46Z andrius 

The following automatic conversions were performed:

'_exptl_crystal_density_meas' value 'not measured' was changed to '?'
- the value is perceived as not measured.

Automatic conversion script
Id: cif_fix_values 3008 2015-01-20 13:52:24Z robertas 
;
_cod_original_cell_volume 6608.74(9)
_cod_original_sg_symbol_H-M P2(1)/c
_cod_database_code 4507147

loop_
_symmetry_equiv_pos_as_xyz
'x, y, z'
'-x, y+1/2, -z+1/2'
'-x, -y, -z'
'x, -y-1/2, z-1/2'

loop_
_atom_site_label
_atom_site_type_symbol
_atom_site_fract_x
_atom_site_fract_y
_atom_site_fract_z
_atom_site_U_iso_or_equiv
_atom_site_adp_type
_atom_site_occupancy
_atom_site_symmetry_multiplicity
_atom_site_calc_flag
_atom_site_refinement_flags
_atom_site_disorder_assembly
_atom_site_disorder_group
Rh1 Rh 0.73971(2) 0.163999(17) 0.893918(12) 0.02706(11) Uani 1 1 d . . .
P1 P 0.67263(7) 0.27360(6) 0.90779(4) 0.0242(2) Uani 1 1 d . A .
P2 P 0.83820(7) 0.25315(6) 0.86883(4) 0.0244(2) Uani 1 1 d . A .
N1 N 0.7611(2) 0.32375(18) 0.88158(12) 0.0250(7) Uani 1 1 d . . .
C1 C 0.6937(3) 0.0737(3) 0.94973(12) 0.0504(15) Uani 0.85 1 d PGDU A 1
C2 C 0.7906(3) 0.0604(3) 0.94061(15) 0.0528(16) Uani 0.85 1 d PGDU A 1
H2 H 0.8369 0.0586 0.9680 0.063 Uiso 0.85 1 calc PR A 1
C3 C 0.8198(3) 0.0497(3) 0.89140(19) 0.0566(16) Uani 0.85 1 d PGDU A 1
H3 H 0.8860 0.0406 0.8852 0.068 Uiso 0.85 1 calc PR A 1
C4 C 0.7521(4) 0.0522(3) 0.85130(13) 0.0554(16) Uani 0.85 1 d PGDU A 1
H4 H 0.7720 0.0449 0.8177 0.066 Uiso 0.85 1 calc PR A 1
C5 C 0.6552(3) 0.0656(3) 0.86042(15) 0.0545(16) Uani 0.85 1 d PGDU A 1
H5 H 0.6089 0.0673 0.8330 0.065 Uiso 0.85 1 calc PR A 1
C6 C 0.6260(2) 0.0763(3) 0.90964(18) 0.0504(15) Uani 0.85 1 d PGDU A 1
H6 H 0.5597 0.0854 0.9159 0.060 Uiso 0.85 1 calc PR A 1
F1A F 0.6660(4) 0.0801(3) 0.99626(18) 0.0971(16) Uani 0.85 1 d PDU A 1
C101 C 0.7959(13) 0.0482(16) 0.8723(7) 0.052(3) Uani 0.15 1 d PGDU A 2
C102 C 0.7039(15) 0.0585(16) 0.8505(7) 0.048(4) Uani 0.15 1 d PGDU A 2
H102 H 0.6938 0.0546 0.8149 0.057 Uiso 0.15 1 calc PR A 2
C103 C 0.6265(12) 0.0746(16) 0.8809(10) 0.045(3) Uani 0.15 1 d PGDU A 2
H103 H 0.5636 0.0816 0.8660 0.054 Uiso 0.15 1 calc PR A 2
C104 C 0.6412(17) 0.0804(16) 0.9330(10) 0.049(3) Uani 0.15 1 d PGDU A 2
H104 H 0.5883 0.0914 0.9537 0.058 Uiso 0.15 1 calc PR A 2
C105 C 0.733(2) 0.0701(18) 0.9547(6) 0.050(3) Uani 0.15 1 d PGDU A 2
H105 H 0.7433 0.0740 0.9904 0.060 Uiso 0.15 1 calc PR A 2
C106 C 0.8106(15) 0.0540(18) 0.9244(8) 0.050(3) Uani 0.15 1 d PGDU A 2
H106 H 0.8735 0.0470 0.9393 0.060 Uiso 0.15 1 calc PR A 2
F1B F 0.8704(18) 0.0402(18) 0.8438(11) 0.113(6) Uani 0.15 1 d PDU A 2
C7 C 0.7796(3) 0.4034(2) 0.8817(2) 0.0405(11) Uani 1 1 d . A .
H7A H 0.7242 0.4293 0.8956 0.061 Uiso 1 1 calc R . .
H7B H 0.7889 0.4203 0.8470 0.061 Uiso 1 1 calc R . .
H7C H 0.8380 0.4140 0.9025 0.061 Uiso 1 1 calc R . .
C8 C 0.5531(3) 0.2943(2) 0.87740(15) 0.0301(9) Uani 1 1 d . . .
H8 H 0.5055 0.2632 0.8955 0.036 Uiso 1 1 calc R A .
C9 C 0.5449(3) 0.2703(3) 0.82231(18) 0.0435(11) Uani 1 1 d . A .
H9A H 0.5664 0.2183 0.8193 0.052 Uiso 1 1 calc R . .
H9B H 0.5874 0.3015 0.8018 0.052 Uiso 1 1 calc R . .
C10 C 0.4396(4) 0.2776(3) 0.8024(2) 0.0546(14) Uani 1 1 d . . .
H10A H 0.4351 0.2631 0.7663 0.066 Uiso 1 1 calc R A .
H10B H 0.3978 0.2438 0.8214 0.066 Uiso 1 1 calc R . .
C11 C 0.4042(4) 0.3565(4) 0.8081(2) 0.0595(16) Uani 1 1 d . A .
H11A H 0.4423 0.3896 0.7866 0.071 Uiso 1 1 calc R . .
H11B H 0.3354 0.3596 0.7963 0.071 Uiso 1 1 calc R . .
C12 C 0.4137(4) 0.3818(3) 0.8622(2) 0.0516(13) Uani 1 1 d . . .
H12A H 0.3705 0.3519 0.8831 0.062 Uiso 1 1 calc R A .
H12B H 0.3932 0.4340 0.8644 0.062 Uiso 1 1 calc R . .
C13 C 0.5184(3) 0.3743(3) 0.88303(17) 0.0363(10) Uani 1 1 d . A .
H13A H 0.5218 0.3887 0.9192 0.044 Uiso 1 1 calc R . .
H13B H 0.5610 0.4078 0.8644 0.044 Uiso 1 1 calc R . .
C14 C 0.6608(3) 0.3054(2) 0.97341(14) 0.0266(8) Uani 1 1 d . . .
H14 H 0.6479 0.3597 0.9725 0.032 Uiso 1 1 calc R A .
C15 C 0.5748(3) 0.2678(3) 0.99802(16) 0.0334(9) Uani 1 1 d . A .
H15A H 0.5827 0.2135 0.9964 0.040 Uiso 1 1 calc R . .
H15B H 0.5142 0.2809 0.9790 0.040 Uiso 1 1 calc R . .
C16 C 0.5670(3) 0.2916(3) 1.05346(16) 0.0369(10) Uani 1 1 d . . .
H16A H 0.5514 0.3450 1.0548 0.044 Uiso 1 1 calc R A .
H16B H 0.5136 0.2641 1.0689 0.044 Uiso 1 1 calc R . .
C17 C 0.6604(4) 0.2772(3) 1.08361(17) 0.0424(11) Uani 1 1 d . A .
H17A H 0.6731 0.2234 1.0849 0.051 Uiso 1 1 calc R . .
H17B H 0.6540 0.2952 1.1187 0.051 Uiso 1 1 calc R . .
C18 C 0.7448(3) 0.3161(3) 1.05980(16) 0.0409(11) Uani 1 1 d . . .
H18A H 0.8053 0.3042 1.0793 0.049 Uiso 1 1 calc R A .
H18B H 0.7348 0.3702 1.0614 0.049 Uiso 1 1 calc R . .
C19 C 0.7549(3) 0.2928(3) 1.00478(15) 0.0348(10) Uani 1 1 d . A .
H19A H 0.7725 0.2398 1.0035 0.042 Uiso 1 1 calc R . .
H19B H 0.8078 0.3214 0.9898 0.042 Uiso 1 1 calc R . .
C20 C 0.8696(3) 0.2611(2) 0.80215(15) 0.0281(9) Uani 1 1 d . . .
H20 H 0.9133 0.3047 0.7987 0.034 Uiso 1 1 calc R A .
C21 C 0.7801(3) 0.2728(3) 0.76707(15) 0.0351(10) Uani 1 1 d . A .
H21A H 0.7460 0.3184 0.7770 0.042 Uiso 1 1 calc R . .
H21B H 0.7351 0.2307 0.7703 0.042 Uiso 1 1 calc R . .
C22 C 0.8107(4) 0.2794(3) 0.71175(16) 0.0454(12) Uani 1 1 d . . .
H22A H 0.7523 0.2853 0.6893 0.055 Uiso 1 1 calc R A .
H22B H 0.8516 0.3239 0.7081 0.055 Uiso 1 1 calc R . .
C23 C 0.8661(4) 0.2122(3) 0.69587(17) 0.0487(13) Uani 1 1 d . A .
H23A H 0.8874 0.2191 0.6608 0.058 Uiso 1 1 calc R . .
H23B H 0.8230 0.1685 0.6962 0.058 Uiso 1 1 calc R . .
C24 C 0.9547(3) 0.1979(3) 0.73076(17) 0.0397(11) Uani 1 1 d . . .
H24A H 1.0014 0.2390 0.7276 0.048 Uiso 1 1 calc R A .
H24B H 0.9868 0.1517 0.7205 0.048 Uiso 1 1 calc R . .
C25 C 0.9252(3) 0.1914(3) 0.78603(16) 0.0340(9) Uani 1 1 d . A .
H25A H 0.9838 0.1851 0.8082 0.041 Uiso 1 1 calc R . .
H25B H 0.8837 0.1473 0.7899 0.041 Uiso 1 1 calc R . .
C26 C 0.9521(3) 0.2700(2) 0.90668(15) 0.0294(9) Uani 1 1 d . . .
H26 H 0.9327 0.2999 0.9365 0.035 Uiso 1 1 calc R A .
C27 C 0.9953(3) 0.1990(3) 0.92867(18) 0.0389(10) Uani 1 1 d . A .
H27A H 1.0170 0.1670 0.9009 0.047 Uiso 1 1 calc R . .
H27B H 0.9452 0.1719 0.9471 0.047 Uiso 1 1 calc R . .
C28 C 1.0816(3) 0.2163(3) 0.96497(19) 0.0459(12) Uani 1 1 d . . .
H28A H 1.0587 0.2447 0.9943 0.055 Uiso 1 1 calc R A .
H28B H 1.1103 0.1695 0.9778 0.055 Uiso 1 1 calc R . .
C29 C 1.1588(3) 0.2609(3) 0.93865(18) 0.0412(11) Uani 1 1 d . A .
H29A H 1.2123 0.2729 0.9631 0.049 Uiso 1 1 calc R . .
H29B H 1.1856 0.2311 0.9110 0.049 Uiso 1 1 calc R . .
C30 C 1.1152(3) 0.3319(3) 0.91705(18) 0.0378(10) Uani 1 1 d . . .
H30A H 1.1655 0.3594 0.8991 0.045 Uiso 1 1 calc R A .
H30B H 1.0935 0.3633 0.9451 0.045 Uiso 1 1 calc R . .
C31 C 1.0295(3) 0.3165(2) 0.88054(16) 0.0326(9) Uani 1 1 d . A .
H31A H 1.0522 0.2895 0.8506 0.039 Uiso 1 1 calc R . .
H31B H 1.0007 0.3638 0.8688 0.039 Uiso 1 1 calc R . .
B200 B 0.2452(3) 0.2464(2) 1.13753(16) 0.0242(9) Uani 1 1 d . . .
C201 C 0.1583(3) 0.1905(2) 1.15351(14) 0.0246(8) Uani 1 1 d . . .
C202 C 0.0837(3) 0.1707(2) 1.11893(15) 0.0283(9) Uani 1 1 d . . .
H202 H 0.0800 0.1945 1.0869 0.034 Uiso 1 1 calc R . .
C203 C 0.0146(3) 0.1174(2) 1.12975(16) 0.0334(9) Uani 1 1 d D B .
C204 C 0.0181(3) 0.0810(2) 1.17614(17) 0.0342(10) Uani 1 1 d . . .
H204 H -0.0289 0.0447 1.1838 0.041 Uiso 1 1 calc R . .
C205 C 0.0913(3) 0.0990(2) 1.21081(15) 0.0310(9) Uani 1 1 d . . .
C206 C 0.1604(3) 0.1523(2) 1.19983(15) 0.0258(8) Uani 1 1 d . . .
H206 H 0.2103 0.1631 1.2243 0.031 Uiso 1 1 calc R . .
C207 C -0.0624(3) 0.0989(2) 1.09075(18) 0.0507(13) Uani 1 1 d D . .
F201 F -0.0874(8) 0.1541(5) 1.0609(4) 0.082(3) Uani 0.510(14) 1 d PDU B 1
F202 F -0.0353(7) 0.0467(7) 1.0598(4) 0.101(4) Uani 0.510(14) 1 d PDU B 1
F203 F -0.1434(5) 0.0767(8) 1.1095(3) 0.080(3) Uani 0.510(14) 1 d PDU B 1
F301 F -0.1096(9) 0.0379(6) 1.1005(4) 0.089(3) Uani 0.490(14) 1 d PDU B 2
F302 F -0.1281(8) 0.1506(6) 1.0860(5) 0.104(4) Uani 0.490(14) 1 d PDU B 2
F303 F -0.0288(6) 0.0892(8) 1.0459(2) 0.077(3) Uani 0.490(14) 1 d PDU B 2
C208 C 0.0967(4) 0.0585(3) 1.26038(17) 0.0422(11) Uani 1 1 d . . .
F204 F 0.0083(3) 0.0521(2) 1.27998(12) 0.0782(11) Uani 1 1 d U . .
F205 F 0.1283(4) -0.0085(2) 1.25595(14) 0.1054(16) Uani 1 1 d U . .
F206 F 0.1485(2) 0.09284(19) 1.29608(11) 0.0599(8) Uani 1 1 d U . .
C209 C 0.3248(3) 0.1929(2) 1.11146(14) 0.0235(8) Uani 1 1 d . . .
C210 C 0.3134(3) 0.1718(2) 1.06070(14) 0.0240(8) Uani 1 1 d . . .
H210 H 0.2593 0.1900 1.0413 0.029 Uiso 1 1 calc R . .
C211 C 0.3787(3) 0.1249(2) 1.03753(15) 0.0270(8) Uani 1 1 d . . .
C212 C 0.4586(3) 0.0974(2) 1.06441(16) 0.0291(9) Uani 1 1 d . . .
H212 H 0.5042 0.0666 1.0486 0.035 Uiso 1 1 calc R . .
C213 C 0.4702(3) 0.1161(2) 1.11514(15) 0.0294(9) Uani 1 1 d D C .
C214 C 0.4037(3) 0.1621(2) 1.13817(15) 0.0273(8) Uani 1 1 d . . .
H214 H 0.4124 0.1728 1.1732 0.033 Uiso 1 1 calc R . .
C215 C 0.3617(3) 0.1068(2) 0.98266(17) 0.0348(10) Uani 1 1 d . . .
F207 F 0.2711(2) 0.08475(18) 0.97189(11) 0.0522(7) Uani 1 1 d U . .
F208 F 0.3772(2) 0.16462(16) 0.95225(10) 0.0539(8) Uani 1 1 d U . .
F209 F 0.4197(2) 0.05279(17) 0.96700(11) 0.0555(8) Uani 1 1 d U . .
C216 C 0.5540(3) 0.0861(2) 1.14515(16) 0.0426(11) Uani 1 1 d D . .
F210 F 0.6381(4) 0.0956(5) 1.1229(3) 0.066(3) Uani 0.504(12) 1 d PDU C 1
F211 F 0.5512(5) 0.0113(3) 1.1475(4) 0.060(3) Uani 0.504(12) 1 d PDU C 1
F212 F 0.5665(7) 0.1080(7) 1.1909(3) 0.091(3) Uani 0.504(12) 1 d PDU C 1
F310 F 0.5300(6) 0.0376(6) 1.1794(4) 0.088(3) Uani 0.496(12) 1 d PDU C 2
F311 F 0.5950(6) 0.1395(4) 1.1748(3) 0.065(3) Uani 0.496(12) 1 d PDU C 2
F312 F 0.6241(6) 0.0606(7) 1.1199(3) 0.087(3) Uani 0.496(12) 1 d PDU C 2
C217 C 0.2931(3) 0.2962(2) 1.18345(14) 0.0248(8) Uani 1 1 d . . .
C218 C 0.3867(3) 0.3260(2) 1.17990(15) 0.0275(8) Uani 1 1 d . . .
H218 H 0.4254 0.3101 1.1530 0.033 Uiso 1 1 calc R . .
C219 C 0.4250(3) 0.3776(2) 1.21384(16) 0.0322(9) Uani 1 1 d . . .
C220 C 0.3704(3) 0.4027(2) 1.25332(17) 0.0368(10) Uani 1 1 d . . .
H220 H 0.3957 0.4384 1.2766 0.044 Uiso 1 1 calc R . .
C221 C 0.2778(3) 0.3741(2) 1.25799(16) 0.0362(10) Uani 1 1 d D D .
C222 C 0.2407(3) 0.3225(2) 1.22404(15) 0.0293(9) Uani 1 1 d . . .
H222 H 0.1771 0.3041 1.2284 0.035 Uiso 1 1 calc R . .
C223 C 0.5257(4) 0.4044(3) 1.20765(18) 0.0440(12) Uani 1 1 d . . .
F213 F 0.5430(3) 0.4243(2) 1.16034(13) 0.0761(11) Uani 1 1 d U . .
F214 F 0.5920(2) 0.3519(2) 1.21752(18) 0.0842(12) Uani 1 1 d U . .
F215 F 0.5502(3) 0.4604(2) 1.23688(15) 0.0845(13) Uani 1 1 d U . .
C224 C 0.2177(3) 0.4011(3) 1.30009(19) 0.0594(16) Uani 1 1 d D . .
F216 F 0.1377(4) 0.4360(4) 1.2834(2) 0.090(2) Uani 0.684(8) 1 d PDU D 1
F217 F 0.1764(4) 0.3427(3) 1.3246(2) 0.0758(19) Uani 0.684(8) 1 d PDU D 1
F218 F 0.2611(4) 0.4387(5) 1.3348(2) 0.102(3) Uani 0.684(8) 1 d PDU D 1
F316 F 0.2631(9) 0.3906(8) 1.3451(2) 0.079(4) Uani 0.316(8) 1 d PDU D 2
F317 F 0.2135(10) 0.4766(4) 1.2987(4) 0.080(4) Uani 0.316(8) 1 d PDU D 2
F318 F 0.1317(6) 0.3782(8) 1.3024(5) 0.097(4) Uani 0.316(8) 1 d PDU D 2
C225 C 0.2082(3) 0.3116(2) 1.09792(14) 0.0238(8) Uani 1 1 d . . .
C226 C 0.2718(3) 0.3449(2) 1.06541(15) 0.0267(8) Uani 1 1 d . . .
H226 H 0.3345 0.3241 1.0625 0.032 Uiso 1 1 calc R . .
C227 C 0.2476(3) 0.4073(2) 1.03695(15) 0.0281(9) Uani 1 1 d . . .
C228 C 0.1561(3) 0.4386(2) 1.03997(15) 0.0297(9) Uani 1 1 d . . .
H228 H 0.1385 0.4808 1.0203 0.036 Uiso 1 1 calc R . .
C229 C 0.0912(3) 0.4070(2) 1.07227(15) 0.0294(9) Uani 1 1 d . . .
C230 C 0.1167(3) 0.3450(2) 1.10074(15) 0.0268(8) Uani 1 1 d . . .
H230 H 0.0709 0.3246 1.1228 0.032 Uiso 1 1 calc R . .
C231 C 0.3204(4) 0.4421(3) 1.00471(18) 0.0416(11) Uani 1 1 d . . .
F219 F 0.3777(3) 0.4887(2) 1.03042(16) 0.0890(13) Uani 1 1 d U . .
F220 F 0.3790(3) 0.39361(18) 0.98389(14) 0.0742(11) Uani 1 1 d U . .
F221 F 0.2823(3) 0.4808(2) 0.96631(16) 0.0910(14) Uani 1 1 d U . .
C232 C -0.0077(3) 0.4389(3) 1.07478(19) 0.0402(11) Uani 1 1 d . . .
F222 F -0.0521(2) 0.4223(2) 1.11704(13) 0.0726(11) Uani 1 1 d U . .
F223 F -0.0080(2) 0.51238(16) 1.06951(16) 0.0670(10) Uani 1 1 d U . .
F224 F -0.0670(2) 0.41494(19) 1.03697(13) 0.0618(9) Uani 1 1 d U . .

loop_
_atom_site_aniso_label
_atom_site_aniso_U_11
_atom_site_aniso_U_22
_atom_site_aniso_U_33
_atom_site_aniso_U_23
_atom_site_aniso_U_13
_atom_site_aniso_U_12
Rh1 0.02862(18) 0.02480(18) 0.02790(17) -0.00025(13) 0.00281(12) -0.00194(13)
P1 0.0233(5) 0.0267(5) 0.0226(5) -0.0019(4) 0.0004(4) -0.0016(4)
P2 0.0230(5) 0.0274(5) 0.0227(5) 0.0005(4) 0.0001(4) -0.0005(4)
N1 0.0244(16) 0.0274(17) 0.0233(16) 0.0005(13) 0.0015(13) -0.0009(14)
C1 0.072(4) 0.032(3) 0.048(3) 0.006(2) 0.023(3) -0.011(3)
C2 0.065(4) 0.028(3) 0.065(3) 0.011(3) -0.002(3) 0.003(3)
C3 0.060(3) 0.030(3) 0.081(4) -0.003(3) 0.018(3) 0.008(3)
C4 0.075(4) 0.033(3) 0.060(3) -0.009(3) 0.022(3) -0.001(3)
C5 0.066(4) 0.038(3) 0.059(3) -0.002(3) -0.007(3) -0.024(3)
C6 0.049(3) 0.036(3) 0.067(4) 0.008(3) 0.015(3) -0.016(2)
F1A 0.147(4) 0.074(3) 0.074(3) 0.015(2) 0.047(3) -0.010(3)
C101 0.058(6) 0.036(5) 0.063(6) 0.001(5) 0.013(5) 0.008(5)
C102 0.055(6) 0.035(5) 0.054(6) -0.006(5) 0.008(5) -0.004(5)
C103 0.048(6) 0.035(5) 0.053(6) 0.008(5) 0.010(5) -0.016(5)
C104 0.057(6) 0.037(5) 0.052(6) 0.000(5) 0.014(5) -0.012(5)
C105 0.062(6) 0.036(5) 0.053(5) 0.005(5) 0.015(5) -0.004(5)
C106 0.056(6) 0.031(5) 0.065(6) -0.003(5) 0.010(5) 0.008(5)
F1B 0.119(9) 0.100(9) 0.122(9) 0.002(8) 0.015(8) 0.002(8)
C7 0.039(3) 0.028(2) 0.055(3) -0.005(2) 0.009(2) -0.006(2)
C8 0.027(2) 0.033(2) 0.031(2) -0.0025(17) -0.0015(16) -0.0026(18)
C9 0.039(3) 0.052(3) 0.040(3) -0.012(2) -0.007(2) 0.009(2)
C10 0.045(3) 0.069(4) 0.049(3) -0.023(3) -0.019(2) 0.009(3)
C11 0.048(3) 0.078(4) 0.051(3) -0.012(3) -0.020(3) 0.023(3)
C12 0.042(3) 0.055(3) 0.057(3) -0.009(3) -0.009(2) 0.015(2)
C13 0.037(2) 0.039(2) 0.032(2) -0.0042(19) -0.0070(18) 0.004(2)
C14 0.027(2) 0.029(2) 0.0240(19) -0.0027(16) 0.0029(16) -0.0005(17)
C15 0.030(2) 0.039(2) 0.031(2) -0.0010(18) 0.0043(17) -0.0035(19)
C16 0.036(2) 0.043(3) 0.032(2) 0.0001(19) 0.0104(18) -0.003(2)
C17 0.049(3) 0.051(3) 0.027(2) 0.005(2) 0.005(2) 0.001(2)
C18 0.038(3) 0.057(3) 0.027(2) -0.002(2) -0.0018(19) -0.004(2)
C19 0.027(2) 0.051(3) 0.026(2) -0.0008(19) -0.0012(17) -0.005(2)
C20 0.025(2) 0.034(2) 0.0260(19) -0.0004(17) 0.0016(16) -0.0012(17)
C21 0.027(2) 0.052(3) 0.026(2) 0.0008(19) -0.0009(17) 0.004(2)
C22 0.040(3) 0.071(3) 0.025(2) 0.002(2) -0.0034(19) 0.005(2)
C23 0.045(3) 0.076(4) 0.025(2) -0.008(2) 0.000(2) 0.000(3)
C24 0.033(2) 0.055(3) 0.032(2) -0.008(2) 0.0063(18) 0.001(2)
C25 0.028(2) 0.044(3) 0.030(2) -0.0047(19) 0.0029(17) 0.0016(19)
C26 0.025(2) 0.038(2) 0.0246(19) -0.0003(17) -0.0018(16) 0.0014(18)
C27 0.033(2) 0.042(3) 0.040(2) 0.011(2) -0.0087(19) -0.004(2)
C28 0.037(3) 0.057(3) 0.043(3) 0.011(2) -0.014(2) 0.003(2)
C29 0.031(2) 0.050(3) 0.042(3) -0.003(2) -0.0088(19) 0.004(2)
C30 0.031(2) 0.041(3) 0.041(2) -0.003(2) -0.0081(19) -0.002(2)
C31 0.029(2) 0.038(2) 0.031(2) 0.0011(18) -0.0030(17) -0.0013(18)
B200 0.025(2) 0.027(2) 0.020(2) 0.0018(17) -0.0007(17) 0.0007(18)
C201 0.0251(19) 0.0238(19) 0.0250(19) -0.0012(15) 0.0032(15) 0.0038(16)
C202 0.027(2) 0.032(2) 0.0257(19) 0.0006(16) -0.0005(16) 0.0002(17)
C203 0.027(2) 0.038(2) 0.035(2) -0.0023(19) -0.0005(17) -0.0016(19)
C204 0.032(2) 0.031(2) 0.039(2) -0.0021(18) 0.0077(18) -0.0048(18)
C205 0.037(2) 0.028(2) 0.028(2) 0.0002(17) 0.0077(17) 0.0008(18)
C206 0.030(2) 0.024(2) 0.0238(19) -0.0009(15) -0.0004(16) 0.0028(16)
C207 0.041(3) 0.062(3) 0.049(3) 0.003(3) -0.008(2) -0.015(3)
F201 0.068(5) 0.089(5) 0.087(6) 0.037(4) -0.046(4) -0.031(4)
F202 0.103(6) 0.104(7) 0.093(6) -0.056(5) -0.038(5) 0.012(5)
F203 0.042(4) 0.130(7) 0.067(4) 0.001(5) -0.006(3) -0.039(5)
F301 0.092(6) 0.083(6) 0.088(6) 0.015(5) -0.031(5) -0.060(5)
F302 0.073(6) 0.117(7) 0.117(7) -0.022(6) -0.054(5) 0.027(5)
F303 0.072(5) 0.119(7) 0.039(4) -0.012(4) -0.007(3) -0.042(5)
C208 0.062(3) 0.032(2) 0.033(2) 0.0025(19) 0.010(2) -0.005(2)
F204 0.072(2) 0.116(3) 0.0475(18) 0.0179(19) 0.0145(16) -0.032(2)
F205 0.212(5) 0.052(2) 0.053(2) 0.0159(17) 0.031(3) 0.050(3)
F206 0.073(2) 0.071(2) 0.0351(15) 0.0129(14) -0.0049(14) -0.0171(17)
C209 0.0253(19) 0.0200(18) 0.0251(19) 0.0034(15) 0.0022(15) -0.0015(16)
C210 0.0234(19) 0.0211(19) 0.0274(19) 0.0005(15) 0.0005(15) 0.0022(15)
C211 0.025(2) 0.0218(19) 0.034(2) 0.0000(16) 0.0026(16) -0.0007(16)
C212 0.024(2) 0.0215(19) 0.042(2) -0.0001(17) 0.0045(17) 0.0037(16)
C213 0.025(2) 0.025(2) 0.038(2) 0.0082(17) -0.0019(17) 0.0019(17)
C214 0.027(2) 0.027(2) 0.028(2) 0.0051(16) 0.0003(16) -0.0006(17)
C215 0.034(2) 0.030(2) 0.041(2) -0.0090(19) 0.0042(19) 0.0050(19)
F207 0.0376(15) 0.074(2) 0.0451(16) -0.0197(14) -0.0025(12) -0.0054(14)
F208 0.080(2) 0.0497(17) 0.0320(14) 0.0028(12) 0.0048(14) -0.0061(15)
F209 0.0584(18) 0.0564(18) 0.0516(17) -0.0224(14) 0.0005(14) 0.0248(15)
C216 0.035(3) 0.037(3) 0.055(3) 0.006(2) -0.008(2) 0.003(2)
F210 0.021(3) 0.066(5) 0.111(6) 0.047(4) -0.001(3) 0.004(3)
F211 0.057(4) 0.034(3) 0.088(6) 0.021(3) -0.041(4) 0.002(3)
F212 0.083(6) 0.121(7) 0.067(5) -0.015(5) -0.034(4) 0.060(5)
F310 0.070(5) 0.085(6) 0.105(6) 0.066(5) -0.037(5) -0.023(4)
F311 0.049(4) 0.062(4) 0.081(5) 0.009(4) -0.038(4) -0.002(3)
F312 0.071(5) 0.094(7) 0.096(5) -0.019(5) -0.015(4) 0.056(5)
C217 0.026(2) 0.025(2) 0.0231(18) 0.0023(15) -0.0019(15) 0.0036(16)
C218 0.030(2) 0.030(2) 0.0225(19) 0.0005(16) 0.0014(16) -0.0003(17)
C219 0.034(2) 0.032(2) 0.030(2) 0.0017(17) 0.0007(17) -0.0069(19)
C220 0.043(3) 0.034(2) 0.033(2) -0.0088(19) -0.0006(19) -0.008(2)
C221 0.037(2) 0.042(3) 0.029(2) -0.0085(19) 0.0023(18) 0.001(2)
C222 0.024(2) 0.038(2) 0.026(2) -0.0035(17) 0.0008(16) 0.0011(17)
C223 0.042(3) 0.052(3) 0.038(3) -0.006(2) 0.005(2) -0.017(2)
F213 0.065(2) 0.111(3) 0.0534(19) 0.0090(19) 0.0114(16) -0.041(2)
F214 0.0333(17) 0.088(3) 0.131(3) 0.018(2) -0.0029(19) -0.0056(18)
F215 0.069(2) 0.095(3) 0.091(3) -0.047(2) 0.0221(19) -0.050(2)
C224 0.046(3) 0.075(4) 0.058(3) -0.034(3) 0.012(3) -0.012(3)
F216 0.085(4) 0.101(5) 0.086(4) -0.014(3) 0.029(3) 0.046(4)
F217 0.075(4) 0.092(4) 0.062(3) -0.005(3) 0.039(3) -0.003(3)
F218 0.081(4) 0.142(6) 0.087(4) -0.082(4) 0.034(3) -0.052(4)
F316 0.107(7) 0.095(8) 0.037(5) -0.013(5) 0.017(5) 0.012(7)
F317 0.088(7) 0.074(6) 0.079(7) -0.026(5) 0.039(6) 0.025(6)
F318 0.075(7) 0.123(9) 0.095(8) -0.058(7) 0.027(6) -0.019(7)
C225 0.026(2) 0.0230(19) 0.0218(18) -0.0047(15) -0.0020(15) 0.0021(16)
C226 0.026(2) 0.028(2) 0.0265(19) 0.0005(16) -0.0014(16) 0.0025(16)
C227 0.032(2) 0.0227(19) 0.030(2) -0.0008(16) 0.0007(17) 0.0009(17)
C228 0.034(2) 0.024(2) 0.030(2) 0.0029(16) -0.0053(17) 0.0052(18)
C229 0.027(2) 0.029(2) 0.031(2) -0.0042(17) -0.0049(17) 0.0031(17)
C230 0.026(2) 0.028(2) 0.0262(19) -0.0017(16) -0.0011(16) 0.0022(17)
C231 0.047(3) 0.035(2) 0.043(3) 0.009(2) 0.008(2) 0.006(2)
F219 0.086(3) 0.094(3) 0.090(3) -0.024(2) 0.033(2) -0.056(2)
F220 0.090(2) 0.0537(19) 0.083(2) 0.0249(17) 0.059(2) 0.0223(18)
F221 0.073(2) 0.105(3) 0.096(3) 0.076(2) 0.018(2) 0.016(2)
C232 0.036(2) 0.033(2) 0.051(3) 0.008(2) -0.002(2) 0.010(2)
F222 0.0557(19) 0.098(3) 0.066(2) 0.0241(19) 0.0211(16) 0.0426(19)
F223 0.0434(17) 0.0341(16) 0.123(3) 0.0022(17) -0.0027(18) 0.0130(13)
F224 0.0352(15) 0.067(2) 0.082(2) 0.0075(17) -0.0172(15) -0.0002(14)

loop_
_atom_type_symbol
_atom_type_description
_atom_type_scat_dispersion_real
_atom_type_scat_dispersion_imag
_atom_type_scat_source
C C 0.0033 0.0016 'International Tables Vol C Tables 4.2.6.8 and 6.1.1.4'
H H 0.0000 0.0000 'International Tables Vol C Tables 4.2.6.8 and 6.1.1.4'
B B 0.0013 0.0007 'International Tables Vol C Tables 4.2.6.8 and 6.1.1.4'
N N 0.0061 0.0033 'International Tables Vol C Tables 4.2.6.8 and 6.1.1.4'
F F 0.0171 0.0103 'International Tables Vol C Tables 4.2.6.8 and 6.1.1.4'
P P 0.1023 0.0942 'International Tables Vol C Tables 4.2.6.8 and 6.1.1.4'
Rh Rh -1.1178 0.9187 'International Tables Vol C Tables 4.2.6.8 and 6.1.1.4'

loop_
_geom_angle_atom_site_label_1
_geom_angle_atom_site_label_2
_geom_angle_atom_site_label_3
_geom_angle
P1 Rh1 P2 70.49(4)
P1 Rh1 C103 111.8(5)
P2 Rh1 C103 153.7(7)
P1 Rh1 C102 138.4(5)
P2 Rh1 C102 125.6(6)
C103 Rh1 C102 35.7(4)
P1 Rh1 C6 107.23(11)
P2 Rh1 C6 171.97(12)
C103 Rh1 C6 19.3(6)
C102 Rh1 C6 50.9(5)
P1 Rh1 C5 123.16(13)
P2 Rh1 C5 139.16(12)
C103 Rh1 C5 17.7(6)
C102 Rh1 C5 18.7(5)
C6 Rh1 C5 35.39(6)
P1 Rh1 C104 104.8(6)
P2 Rh1 C104 170.5(7)
C103 Rh1 C104 35.4(4)
C102 Rh1 C104 63.5(5)
C6 Rh1 C104 16.3(7)
C5 Rh1 C104 50.3(6)
P1 Rh1 C1 113.57(10)
P2 Rh1 C1 152.77(12)
C103 Rh1 C1 52.3(6)
C102 Rh1 C1 70.6(6)
C6 Rh1 C1 35.27(6)
C5 Rh1 C1 63.16(9)
C104 Rh1 C1 21.1(7)
P1 Rh1 C101 173.5(5)
P2 Rh1 C101 111.6(5)
C103 Rh1 C101 63.4(5)
C102 Rh1 C101 35.3(4)
C6 Rh1 C101 69.8(6)
C5 Rh1 C101 51.1(5)
C104 Rh1 C101 74.0(5)
C1 Rh1 C101 67.6(5)
P1 Rh1 C4 153.33(14)
P2 Rh1 C4 115.44(11)
C103 Rh1 C4 50.8(5)
C102 Rh1 C4 16.8(5)
C6 Rh1 C4 63.02(9)
C5 Rh1 C4 35.05(6)
C104 Rh1 C4 72.6(6)
C1 Rh1 C4 73.79(9)
C101 Rh1 C4 20.1(5)
P1 Rh1 C2 138.28(12)
P2 Rh1 C2 124.22(11)
C103 Rh1 C2 72.6(6)
C102 Rh1 C2 69.5(5)
C6 Rh1 C2 62.78(9)
C5 Rh1 C2 73.79(9)
C104 Rh1 C2 53.7(7)
C1 Rh1 C2 34.81(6)
C101 Rh1 C2 46.2(5)
C4 Rh1 C2 62.16(9)
P1 Rh1 C105 120.4(6)
P2 Rh1 C105 140.2(7)
C103 Rh1 C105 62.9(5)
C102 Rh1 C105 74.0(5)
C6 Rh1 C105 47.7(7)
C5 Rh1 C105 70.8(6)
C104 Rh1 C105 34.8(4)
C1 Rh1 C105 13.8(7)
C101 Rh1 C105 62.3(6)
C4 Rh1 C105 73.0(6)
C2 Rh1 C105 22.3(6)
N1 P1 C14 107.98(18)
N1 P1 C8 111.14(18)
C14 P1 C8 103.82(19)
N1 P1 Rh1 95.72(12)
C14 P1 Rh1 119.02(14)
C8 P1 Rh1 118.64(14)
N1 P1 P2 41.06(11)
C14 P1 P2 122.23(13)
C8 P1 P2 130.47(14)
Rh1 P1 P2 54.79(3)
N1 P2 C20 107.58(17)
N1 P2 C26 107.07(18)
C20 P2 C26 106.24(18)
N1 P2 Rh1 95.21(12)
C20 P2 Rh1 120.71(14)
C26 P2 Rh1 118.20(14)
N1 P2 P1 40.61(11)
C20 P2 P1 128.18(13)
C26 P2 P1 120.58(13)
Rh1 P2 P1 54.73(3)
C7 N1 P1 131.1(3)
C7 N1 P2 128.9(3)
P1 N1 P2 98.33(17)
F1A C1 C2 119.7(4)
F1A C1 C6 120.2(4)
C2 C1 C6 120.0
F1A C1 Rh1 129.6(4)
C2 C1 Rh1 73.90(14)
C6 C1 Rh1 71.40(15)
C3 C2 C1 120.0
C3 C2 Rh1 73.10(14)
C1 C2 Rh1 71.29(14)
C2 C3 C4 120.0
C2 C3 Rh1 72.40(14)
C4 C3 Rh1 71.75(14)
C5 C4 C3 120.0
C5 C4 Rh1 71.16(14)
C3 C4 Rh1 73.64(15)
C4 C5 C6 120.0
C4 C5 Rh1 73.79(14)
C6 C5 Rh1 71.95(14)
C5 C6 C1 120.0
C5 C6 Rh1 72.66(15)
C1 C6 Rh1 73.33(15)
F1B C101 C102 120.3(5)
F1B C101 C106 119.4(5)
C102 C101 C106 120.0
F1B C101 Rh1 121.5(19)
C102 C101 Rh1 70.8(9)
C106 C101 Rh1 74.0(10)
C101 C102 C103 120.0
C101 C102 Rh1 74.0(9)
C103 C102 Rh1 72.0(8)
C102 C103 C104 120.0
C102 C103 Rh1 72.4(8)
C104 C103 Rh1 73.7(10)
C105 C104 C103 120.0
C105 C104 Rh1 74.2(9)
C103 C104 Rh1 70.9(9)
C104 C105 C106 120.0
C104 C105 Rh1 71.0(9)
C106 C105 Rh1 72.9(8)
C105 C106 C101 120.0
C105 C106 Rh1 72.6(8)
C101 C106 Rh1 71.3(9)
C9 C8 C13 110.4(4)
C9 C8 P1 113.2(3)
C13 C8 P1 115.2(3)
C8 C9 C10 110.0(4)
C11 C10 C9 110.6(4)
C12 C11 C10 111.3(5)
C11 C12 C13 111.4(4)
C12 C13 C8 110.0(4)
C15 C14 C19 111.1(3)
C15 C14 P1 111.0(3)
C19 C14 P1 111.2(3)
C14 C15 C16 111.3(3)
C17 C16 C15 111.5(4)
C16 C17 C18 110.8(4)
C17 C18 C19 111.5(4)
C18 C19 C14 111.7(4)
C21 C20 C25 110.1(3)
C21 C20 P2 112.3(3)
C25 C20 P2 109.8(3)
C20 C21 C22 110.0(3)
C23 C22 C21 111.2(4)
C22 C23 C24 111.9(4)
C23 C24 C25 110.7(4)
C24 C25 C20 110.5(4)
C27 C26 C31 111.2(3)
C27 C26 P2 112.3(3)
C31 C26 P2 115.8(3)
C26 C27 C28 110.6(4)
C29 C28 C27 111.3(4)
C30 C29 C28 110.2(4)
C29 C30 C31 111.7(4)
C30 C31 C26 110.5(4)
C217 B200 C209 112.3(3)
C217 B200 C201 115.5(3)
C209 B200 C201 104.7(3)
C217 B200 C225 100.8(3)
C209 B200 C225 110.7(3)
C201 B200 C225 113.1(3)
C202 C201 C206 115.8(4)
C202 C201 B200 121.3(3)
C206 C201 B200 122.4(3)
C203 C202 C201 122.4(4)
C204 C203 C202 120.4(4)
C204 C203 C207 120.2(4)
C202 C203 C207 119.3(4)
C205 C204 C203 118.4(4)
C204 C205 C206 121.0(4)
C204 C205 C208 118.5(4)
C206 C205 C208 120.4(4)
C205 C206 C201 121.9(4)
F303 C207 F203 130.1(6)
F303 C207 F302 106.2(6)
F203 C207 F302 69.7(6)
F303 C207 F301 105.2(5)
F203 C207 F301 39.3(5)
F302 C207 F301 105.8(6)
F303 C207 F202 38.3(5)
F203 C207 F202 106.5(6)
F302 C207 F202 131.9(7)
F301 C207 F202 70.9(6)
F303 C207 F201 69.4(6)
F203 C207 F201 104.6(5)
F302 C207 F201 39.7(5)
F301 C207 F201 129.5(6)
F202 C207 F201 104.3(5)
F303 C207 C203 113.0(4)
F203 C207 C203 114.0(5)
F302 C207 C203 112.4(5)
F301 C207 C203 113.6(5)
F202 C207 C203 112.4(5)
F201 C207 C203 114.2(4)
F205 C208 F206 109.2(5)
F205 C208 F204 105.4(4)
F206 C208 F204 104.0(4)
F205 C208 C205 112.6(4)
F206 C208 C205 113.8(4)
F204 C208 C205 111.1(4)
C214 C209 C210 115.9(4)
C214 C209 B200 123.2(3)
C210 C209 B200 120.8(3)
C211 C210 C209 122.3(4)
C212 C211 C210 120.6(4)
C212 C211 C215 120.9(4)
C210 C211 C215 118.5(4)
C211 C212 C213 118.2(4)
C212 C213 C214 120.8(4)
C212 C213 C216 119.3(3)
C214 C213 C216 119.9(4)
C209 C214 C213 122.2(4)
F207 C215 F209 106.4(4)
F207 C215 F208 105.9(4)
F209 C215 F208 105.9(4)
F207 C215 C211 112.7(4)
F209 C215 C211 112.6(4)
F208 C215 C211 112.8(3)
F212 C216 F312 121.7(7)
F212 C216 F310 65.4(5)
F312 C216 F310 109.5(5)
F212 C216 F210 106.7(5)
F312 C216 F210 29.4(5)
F310 C216 F210 129.6(6)
F212 C216 F211 105.7(5)
F312 C216 F211 71.8(6)
F310 C216 F211 45.0(5)
F210 C216 F211 100.1(5)
F212 C216 F311 36.1(5)
F312 C216 F311 104.5(5)
F310 C216 F311 100.8(5)
F210 C216 F311 79.1(6)
F211 C216 F311 134.2(5)
F212 C216 C213 118.0(5)
F312 C216 C213 116.2(5)
F310 C216 C213 113.7(4)
F210 C216 C213 113.1(4)
F211 C216 C213 111.5(4)
F311 C216 C213 110.6(4)
C222 C217 C218 115.0(4)
C222 C217 B200 123.4(3)
C218 C217 B200 120.7(3)
C219 C218 C217 123.0(4)
C220 C219 C218 120.2(4)
C220 C219 C223 120.8(4)
C218 C219 C223 119.0(4)
C219 C220 C221 118.2(4)
C222 C221 C220 121.0(4)
C222 C221 C224 120.2(4)
C220 C221 C224 118.8(4)
C221 C222 C217 122.5(4)
F215 C223 F213 107.1(4)
F215 C223 F214 105.8(4)
F213 C223 F214 103.3(4)
F215 C223 C219 114.2(4)
F213 C223 C219 113.0(4)
F214 C223 C219 112.6(4)
F318 C224 F218 124.1(7)
F318 C224 F216 53.2(7)
F218 C224 F216 110.4(5)
F318 C224 F316 108.8(6)
F218 C224 F316 40.8(5)
F216 C224 F316 135.8(7)
F318 C224 F317 106.9(6)
F218 C224 F317 60.3(6)
F216 C224 F317 59.0(6)
F316 C224 F317 100.6(6)
F318 C224 F217 46.9(7)
F218 C224 F217 105.3(5)
F216 C224 F217 99.6(4)
F316 C224 F217 70.2(6)
F317 C224 F217 139.7(6)
F318 C224 C221 118.5(5)
F218 C224 C221 116.8(4)
F216 C224 C221 112.6(4)
F316 C224 C221 111.1(5)
F317 C224 C221 109.4(5)
F217 C224 C221 110.5(4)
C226 C225 C230 115.8(4)
C226 C225 B200 121.0(3)
C230 C225 B200 122.3(3)
C225 C226 C227 122.8(4)
C228 C227 C226 120.1(4)
C228 C227 C231 119.8(4)
C226 C227 C231 120.1(4)
C229 C228 C227 118.5(4)
C228 C229 C230 120.7(4)
C228 C229 C232 118.9(4)
C230 C229 C232 120.3(4)
C229 C230 C225 122.0(4)
F220 C231 F219 105.7(4)
F220 C231 F221 105.2(4)
F219 C231 F221 105.7(4)
F220 C231 C227 113.2(4)
F219 C231 C227 112.3(4)
F221 C231 C227 113.9(4)
F222 C232 F223 108.2(4)
F222 C232 F224 105.4(4)
F223 C232 F224 104.1(4)
F222 C232 C229 113.8(4)
F223 C232 C229 112.4(4)
F224 C232 C229 112.3(4)

loop_
_geom_bond_atom_site_label_1
_geom_bond_atom_site_label_2
_geom_bond_distance
Rh1 P1 2.2250(11)
Rh1 P2 2.2267(11)
Rh1 C103 2.27(3)
Rh1 C102 2.27(3)
Rh1 C6 2.282(4)
Rh1 C5 2.291(4)
Rh1 C104 2.30(2)
Rh1 C1 2.306(4)
Rh1 C101 2.31(3)
Rh1 C4 2.324(4)
Rh1 C2 2.339(5)
Rh1 C105 2.34(3)
P1 N1 1.690(3)
P1 C14 1.841(4)
P1 C8 1.849(4)
P1 P2 2.5689(14)
P2 N1 1.705(3)
P2 C20 1.837(4)
P2 C26 1.860(4)
N1 C7 1.464(5)
C1 F1A 1.307(5)
C1 C2 1.3900
C1 C6 1.3900
C2 C3 1.3900
C3 C4 1.3900
C4 C5 1.3900
C5 C6 1.3900
C101 F1B 1.304(9)
C101 C102 1.3900
C101 C106 1.3900
C102 C103 1.3900
C103 C104 1.3900
C104 C105 1.3900
C105 C106 1.3900
C8 C9 1.521(6)
C8 C13 1.535(6)
C9 C10 1.536(7)
C10 C11 1.519(8)
C11 C12 1.504(7)
C12 C13 1.535(6)
C14 C15 1.534(6)
C14 C19 1.534(6)
C15 C16 1.536(6)
C16 C17 1.516(7)
C17 C18 1.517(7)
C18 C19 1.526(6)
C20 C21 1.534(6)
C20 C25 1.544(6)
C21 C22 1.542(6)
C22 C23 1.505(7)
C23 C24 1.528(7)
C24 C25 1.536(6)
C26 C27 1.523(6)
C26 C31 1.544(6)
C27 C28 1.537(6)
C28 C29 1.524(7)
C29 C30 1.522(7)
C30 C31 1.527(6)
B200 C217 1.634(6)
B200 C209 1.636(6)
B200 C201 1.636(6)
B200 C225 1.647(6)
C201 C202 1.400(6)
C201 C206 1.406(5)
C202 C203 1.394(6)
C203 C204 1.392(6)
C203 C207 1.494(6)
C204 C205 1.380(6)
C205 C206 1.395(6)
C205 C208 1.502(6)
C207 F303 1.302(6)
C207 F203 1.303(6)
C207 F302 1.306(6)
C207 F301 1.311(6)
C207 F202 1.313(6)
C207 F201 1.314(6)
C208 F205 1.296(6)
C208 F206 1.319(6)
C208 F204 1.349(6)
C209 C214 1.394(6)
C209 C210 1.399(5)
C210 C211 1.397(5)
C211 C212 1.384(6)
C211 C215 1.498(6)
C212 C213 1.388(6)
C213 C214 1.396(6)
C213 C216 1.484(6)
C215 F207 1.335(5)
C215 F209 1.338(5)
C215 F208 1.341(5)
C216 F212 1.279(6)
C216 F312 1.282(6)
C216 F310 1.313(6)
C216 F210 1.332(6)
C216 F211 1.355(6)
C216 F311 1.356(6)
C217 C222 1.400(5)
C217 C218 1.407(6)
C218 C219 1.387(6)
C219 C220 1.386(6)
C219 C223 1.487(6)
C220 C221 1.390(6)
C221 C222 1.381(6)
C221 C224 1.495(7)
C223 F215 1.313(6)
C223 F213 1.332(6)
C223 F214 1.339(7)
C224 F318 1.261(7)
C224 F218 1.275(5)
C224 F216 1.333(6)
C224 F316 1.340(7)
C224 F317 1.366(7)
C224 F217 1.375(6)
C225 C226 1.389(6)
C225 C230 1.405(6)
C226 C227 1.392(6)
C227 C228 1.390(6)
C227 C231 1.482(6)
C228 C229 1.384(6)
C229 C230 1.390(6)
C229 C232 1.487(6)
C231 F220 1.327(6)
C231 F219 1.327(6)
C231 F221 1.327(6)
C232 F222 1.329(6)
C232 F223 1.337(5)
C232 F224 1.342(6)
